data_7703583
loop_
_publ_author_name
'Wu, Xiao-Yuan'
'Zhang, Hai-Long'
'Wang, Sa-Sa'
'Wu, Weiming'
'Lin, Lang'
'Jiang, Xiao-Yu'
'Lu, Can-Zhong'

_publ_section_title
;
 Polyoxometalate-based room-temperature phosphorescent materials induced
 by anion-\p interactions.
;
_journal_issue 11
_journal_name_full 'Dalton transactions (Cambridge, England : 2003)'
_journal_page_first 3408
_journal_page_last 3412
_journal_paper_doi 10.1039/d0dt00159g
_journal_volume 49
_journal_year 2020
_chemical_formula_sum 'C67 H101 Dy N10 O62 Si W12'
_chemical_formula_weight 4435.36
_space_group_crystal_system triclinic
_space_group_IT_number 2
_space_group_name_Hall '-P 1'
_space_group_name_H-M_alt 'P -1'
_atom_sites_solution_hydrogens mixed
_audit_creation_method SHELXL-2018/1
_audit_update_record
;
2020-01-08 deposited with the CCDC.	2020-02-20 downloaded from the CCDC.
;
_cell_angle_alpha 62.581(3)
_cell_angle_beta 88.293(2)
_cell_angle_gamma 88.125(2)
_cell_formula_units_Z 2
_cell_length_a 13.4365(3)
_cell_length_b 20.3963(5)
_cell_length_c 20.9995(6)
_cell_measurement_reflns_used 18468
_cell_measurement_temperature 100.0(2)
_cell_measurement_theta_max 31.4170
_cell_measurement_theta_min 3.5380
_cell_volume 5105.1(3)
_computing_structure_refinement 'SHELXL-2018/1 (Sheldrick, 2018)'
_diffrn_ambient_temperature 100.0(2)
_diffrn_detector_area_resol_mean 10.3468
_diffrn_measured_fraction_theta_full 0.999
_diffrn_measured_fraction_theta_max 0.999
_diffrn_measurement_device_type 'SuperNova, Dual, Cu at home/near, Atlas'
_diffrn_measurement_method '\w scans'
_diffrn_radiation_type MoK\a
_diffrn_radiation_wavelength 0.71073
_diffrn_reflns_av_R_equivalents 0.0415
_diffrn_reflns_av_unetI/netI 0.0509
_diffrn_reflns_Laue_measured_fraction_full 0.999
_diffrn_reflns_Laue_measured_fraction_max 0.999
_diffrn_reflns_limit_h_max 15
_diffrn_reflns_limit_h_min -15
_diffrn_reflns_limit_k_max 24
_diffrn_reflns_limit_k_min -23
_diffrn_reflns_limit_l_max 24
_diffrn_reflns_limit_l_min -22
_diffrn_reflns_number 51766
_diffrn_reflns_point_group_measured_fraction_full 0.999
_diffrn_reflns_point_group_measured_fraction_max 0.999
_diffrn_reflns_theta_full 24.999
_diffrn_reflns_theta_max 24.999
_diffrn_reflns_theta_min 1.854
_diffrn_source 'micro-focus sealed X-ray tube'
_exptl_absorpt_coefficient_mu 14.298
_exptl_absorpt_correction_T_max 1.00000
_exptl_absorpt_correction_T_min 0.46620
_exptl_absorpt_correction_type multi-scan
_exptl_absorpt_process_details
;
CrysAlisPro 1.171.39.46e (Rigaku Oxford Diffraction, 2018)
Empirical absorption correction using spherical harmonics,
 implemented in SCALE3 ABSPACK scaling algorithm.
;
_exptl_crystal_colour pale-yellow
_exptl_crystal_density_diffrn 2.885
_exptl_crystal_description block
_exptl_crystal_F_000 4074
_exptl_crystal_size_max 0.200
_exptl_crystal_size_mid 0.200
_exptl_crystal_size_min 0.170
_refine_diff_density_max 1.789
_refine_diff_density_min -1.650
_refine_diff_density_rms 0.239
_refine_ls_extinction_method none
_refine_ls_goodness_of_fit_ref 1.051
_refine_ls_hydrogen_treatment constr
_refine_ls_matrix_type full
_refine_ls_number_parameters 1368
_refine_ls_number_reflns 17948
_refine_ls_number_restraints 12
_refine_ls_restrained_S_all 1.051
_refine_ls_R_factor_all 0.0430
_refine_ls_R_factor_gt 0.0298
_refine_ls_shift/su_max 0.003
_refine_ls_shift/su_mean 0.000
_refine_ls_structure_factor_coef Fsqd
_refine_ls_weighting_details 'w=1/[\s^2^(Fo^2^)+(0.0179P)^2^] where P=(Fo^2^+2Fc^2^)/3'
_refine_ls_weighting_scheme calc
_refine_ls_wR_factor_gt 0.0581
_refine_ls_wR_factor_ref 0.0625
_reflns_Friedel_coverage 0.000
_reflns_number_gt 14810
_reflns_number_total 17948
_reflns_threshold_expression 'I > 2\s(I)'
_cod_data_source_file d0dt00159g2.cif
_cod_data_source_block Dy
_cod_depositor_comments 'Adding full bibliography for 7703577--7703585.cif.'
_cod_database_code 7703583
_shelx_shelxl_version_number 2018/1
_shelx_space_group_comment
;
The symmetry employed for this shelxl refinement is uniquely defined
by the following loop, which should always be used as a source of
symmetry information in preference to the above space-group names.
They are only intended as comments.
;
_shelx_estimated_absorpt_t_min 0.162
_shelx_estimated_absorpt_t_max 0.195

loop_
_space_group_symop_operation_xyz
'x, y, z'
'-x, -y, -z'

loop_
_atom_site_label
_atom_site_type_symbol
_atom_site_fract_x
_atom_site_fract_y
_atom_site_fract_z
_atom_site_U_iso_or_equiv
_atom_site_adp_type
_atom_site_occupancy
_atom_site_site_symmetry_order
_atom_site_calc_flag
_atom_site_refinement_flags_posn
_atom_site_refinement_flags_adp
_atom_site_refinement_flags_occupancy
_atom_site_disorder_assembly
_atom_site_disorder_group
Si1 Si 0.29476(12) 0.18544(11) 0.69253(9) 0.0031(4) Uiso 1 1 d . . . . .
W1 W 0.39595(2) 0.28473(2) 0.77330(2) 0.01044(7) Uani 1 1 d . . . . .
W2 W 0.51528(2) 0.28769(2) 0.62971(2) 0.01103(7) Uani 1 1 d . . . . .
W3 W 0.16967(2) 0.17482(2) 0.84798(2) 0.01065(7) Uani 1 1 d . . . . .
W4 W 0.29195(2) 0.02416(2) 0.85901(2) 0.01173(7) Uani 1 1 d . . . . .
W5 W 0.51999(2) 0.13323(2) 0.78818(2) 0.01108(7) Uani 1 1 d . . . . .
W6 W 0.16052(2) 0.34464(2) 0.67398(2) 0.01113(7) Uani 1 1 d . . . . .
W7 W 0.08059(2) 0.08123(2) 0.76771(2) 0.01158(7) Uani 1 1 d . . . . .
W8 W 0.41389(2) 0.18306(2) 0.54265(2) 0.01182(7) Uani 1 1 d . . . . .
W9 W 0.27985(2) 0.35036(2) 0.52916(2) 0.01222(7) Uani 1 1 d . . . . .
W10 W 0.20991(2) 0.08186(2) 0.60975(2) 0.01245(7) Uani 1 1 d . . . . .
W11 W 0.42401(2) 0.02822(2) 0.69941(2) 0.01177(7) Uani 1 1 d . . . . .
W12 W 0.07503(2) 0.25030(2) 0.59305(2) 0.01228(8) Uani 1 1 d . . . . .
O1 O 0.3949(3) 0.2129(3) 0.7135(2) 0.0089(11) Uani 1 1 d . . . . .
O2 O 0.3247(3) 0.1373(3) 0.6514(2) 0.0108(11) Uani 1 1 d . . . . .
O3 O 0.2272(3) 0.2568(3) 0.6410(2) 0.0106(11) Uani 1 1 d . . . . .
O4 O 0.2321(3) 0.1343(3) 0.7657(2) 0.0092(11) Uani 1 1 d . . . . .
O5 O -0.0295(3) 0.0355(3) 0.7825(2) 0.0180(13) Uani 1 1 d . . . . .
O6 O 0.1491(3) 0.3237(3) 0.5151(2) 0.0121(12) Uani 1 1 d . . . . .
O7 O 0.3103(3) 0.0076(3) 0.6583(2) 0.0145(12) Uani 1 1 d . . . . .
O8 O 0.3317(3) 0.2690(3) 0.5157(2) 0.0123(12) Uani 1 1 d . . . . .
O9 O 0.1074(3) 0.4158(3) 0.6857(3) 0.0175(13) Uani 1 1 d . . . . .
O10 O 0.5866(3) 0.2079(3) 0.7055(2) 0.0109(11) Uani 1 1 d . . . . .
O11 O 0.0635(3) 0.1245(3) 0.8314(2) 0.0110(11) Uani 1 1 d . . . . .
O12 O 0.6122(3) 0.3401(3) 0.5809(3) 0.0174(12) Uani 1 1 d . . . . .
O13 O 0.0548(3) 0.3202(3) 0.6309(2) 0.0130(12) Uani 1 1 d . . . . .
O14 O 0.3046(3) 0.1306(3) 0.5328(2) 0.0134(12) Uani 1 1 d . . . . .
O15 O 0.3018(3) 0.4233(3) 0.4473(2) 0.0188(13) Uani 1 1 d . . . . .
O16 O 0.1608(3) 0.0051(3) 0.8401(2) 0.0143(12) Uani 1 1 d . . . . .
O17 O 0.4893(3) 0.3289(3) 0.6945(2) 0.0113(11) Uani 1 1 d . . . . .
O18 O 0.3191(3) -0.0567(3) 0.9334(2) 0.0194(13) Uani 1 1 d . . . . .
O19 O 0.1317(3) 0.2622(3) 0.7633(2) 0.0101(11) Uani 1 1 d . . . . .
O20 O 0.1182(3) 0.1916(3) 0.9141(2) 0.0171(13) Uani 1 1 d . . . . .
O21 O 0.0478(3) 0.1731(3) 0.6884(2) 0.0117(11) Uani 1 1 d . . . . .
O22 O 0.1401(3) 0.0378(3) 0.5756(3) 0.0189(13) Uani 1 1 d . . . . .
O23 O 0.6206(3) 0.0880(3) 0.8392(3) 0.0163(12) Uani 1 1 d . . . . .
O24 O 0.2912(3) 0.3388(3) 0.7110(2) 0.0119(12) Uani 1 1 d . . . . .
O25 O 0.4964(3) 0.2254(3) 0.5861(2) 0.0125(12) Uani 1 1 d . . . . .
O26 O 0.4743(3) 0.0879(3) 0.6048(2) 0.0120(12) Uani 1 1 d . . . . .
O27 O 0.4922(3) -0.0519(3) 0.7226(2) 0.0150(12) Uani 1 1 d . . . . .
O28 O 0.2323(3) 0.0811(3) 0.9031(2) 0.0112(11) Uani 1 1 d . . . . .
O29 O 0.1388(3) 0.1742(3) 0.5777(2) 0.0115(11) Uani 1 1 d . . . . .
O30 O 0.3443(3) 0.0043(3) 0.7841(2) 0.0107(11) Uani 1 1 d . . . . .
O31 O 0.1437(3) 0.0558(3) 0.6993(2) 0.0121(12) Uani 1 1 d . . . . .
O32 O 0.4126(3) 0.0777(3) 0.8461(2) 0.0105(11) Uani 1 1 d . . . . .
O33 O 0.2188(3) 0.3994(3) 0.5792(2) 0.0109(11) Uani 1 1 d . . . . .
O34 O 0.4788(3) 0.2039(3) 0.4650(2) 0.0157(12) Uani 1 1 d . . . . .
O35 O 0.4936(3) 0.2068(3) 0.8197(2) 0.0118(11) Uani 1 1 d . . . . .
O36 O -0.0366(3) 0.2585(3) 0.5532(3) 0.0190(13) Uani 1 1 d . . . . .
O37 O 0.5037(3) 0.0806(3) 0.7340(2) 0.0108(11) Uani 1 1 d . . . . .
O38 O 0.4162(3) 0.3364(3) 0.8167(2) 0.0149(12) Uani 1 1 d . . . . .
O39 O 0.2971(3) 0.2194(3) 0.8341(2) 0.0124(12) Uani 1 1 d . . . . .
O40 O 0.4035(3) 0.3430(3) 0.5758(2) 0.0135(12) Uani 1 1 d . . . . .
Dy1 Dy 0.31196(2) 0.46733(2) -0.04789(2) 0.01560(9) Uani 1 1 d . . . . .
O41 O 0.4262(4) 0.5590(3) -0.1073(3) 0.0308(16) Uani 1 1 d . . . . .
H41B H 0.472472 0.573352 -0.090251 0.037 Uiso 1 1 d R U . . .
H41C H 0.423642 0.587132 -0.152211 0.037 Uiso 1 1 d R U . . .
O42 O 0.4205(4) 0.4148(3) -0.1033(3) 0.0316(16) Uani 1 1 d . . . . .
H42B H 0.404311 0.388617 -0.123154 0.038 Uiso 1 1 d R U . . .
H42C H 0.479831 0.428727 -0.116434 0.038 Uiso 1 1 d R U . . .
O43 O 0.3058(4) 0.5377(3) 0.0136(3) 0.0236(14) Uani 1 1 d . . . . .
H43A H 0.272468 0.525916 0.052223 0.028 Uiso 1 1 d R U . . .
H43B H 0.324408 0.581916 -0.001917 0.028 Uiso 1 1 d R U . . .
O51 O 0.1649(4) 0.5410(3) -0.0933(3) 0.0293(15) Uani 1 1 d . . . . .
O52 O 0.2460(4) 0.5085(3) -0.1675(3) 0.0216(13) Uani 1 1 d . . . . .
O53 O -0.1388(4) 0.4840(3) -0.3123(3) 0.0235(14) Uani 1 1 d . . . . .
O54 O 0.1373(4) 0.6205(3) -0.4114(3) 0.0197(13) Uani 1 1 d . . . . .
O55 O 0.2265(3) 0.3595(3) -0.0258(3) 0.0187(13) Uani 1 1 d . . . . .
O56 O 0.2046(4) 0.3988(3) 0.0553(3) 0.0199(13) Uani 1 1 d . . . . .
O57 O -0.0788(3) 0.1844(3) 0.0301(3) 0.0180(12) Uani 1 1 d . . . . .
O58 O 0.2052(3) 0.0493(3) 0.1176(3) 0.0179(13) Uani 1 1 d . . . . .
O59 O 0.4247(3) 0.4009(3) 0.0429(3) 0.0190(13) Uani 1 1 d . . . . .
O60 O 0.4629(4) 0.2830(3) 0.0780(3) 0.0263(14) Uani 1 1 d . . . . .
O61 O 0.2699(3) 0.1176(3) 0.3589(3) 0.0233(14) Uani 1 1 d . . . . .
O62 O 0.5850(3) 0.2012(3) 0.3298(3) 0.0217(14) Uani 1 1 d . . . . .
N1 N -0.0035(4) 0.5553(4) -0.3639(3) 0.0150(15) Uani 1 1 d . . . . .
N2 N 0.0580(4) 0.1124(3) 0.0790(3) 0.0139(15) Uani 1 1 d . . . . .
N3 N 0.4253(4) 0.1615(4) 0.3488(3) 0.0161(15) Uani 1 1 d . . . . .
C1 C 0.1701(5) 0.5369(5) -0.1518(4) 0.021(2) Uani 1 1 d . . . . .
C2 C 0.0838(5) 0.5632(4) -0.2017(4) 0.0192(19) Uani 1 1 d . . . . .
C3 C 0.0053(6) 0.6027(5) -0.1897(4) 0.027(2) Uani 1 1 d . . . . .
H3A H 0.007118 0.612948 -0.150973 0.032 Uiso 1 1 calc R U . . .
C4 C -0.0756(6) 0.6268(5) -0.2350(5) 0.034(2) Uani 1 1 d . . . . .
H4A H -0.128267 0.652548 -0.226472 0.041 Uiso 1 1 calc R U . . .
C5 C -0.0769(6) 0.6121(5) -0.2927(4) 0.028(2) Uani 1 1 d . . . . .
H5A H -0.130234 0.628909 -0.323891 0.034 Uiso 1 1 calc R U . . .
C6 C 0.0001(5) 0.5727(4) -0.3044(4) 0.0178(18) Uani 1 1 d . . . . .
C7 C 0.0800(5) 0.5477(4) -0.2591(4) 0.0132(17) Uani 1 1 d . . . . .
H7A H 0.131205 0.520426 -0.267016 0.016 Uiso 1 1 calc R U . . .
C8 C -0.0781(5) 0.5073(5) -0.3618(4) 0.0187(19) Uani 1 1 d . . . . .
C9 C 0.0743(5) 0.5813(4) -0.4156(4) 0.0155(18) Uani 1 1 d . . . . .
C10 C 0.0737(5) 0.5575(4) -0.4715(3) 0.0117(17) Uani 1 1 d . . . . .
C11 C -0.0008(5) 0.5113(4) -0.4733(4) 0.0142(18) Uani 1 1 d . . . . .
C12 C -0.0774(5) 0.4867(4) -0.4203(4) 0.0148(18) Uani 1 1 d . . . . .
C13 C -0.1498(5) 0.4419(4) -0.4222(4) 0.0181(19) Uani 1 1 d . . . . .
H13A H -0.200341 0.426226 -0.387570 0.022 Uiso 1 1 calc R U . . .
C14 C -0.1481(5) 0.4193(4) -0.4763(4) 0.0179(19) Uani 1 1 d . . . . .
H14A H -0.197413 0.388662 -0.476973 0.021 Uiso 1 1 calc R U . . .
C15 C 0.1960(5) 0.3491(5) 0.0357(4) 0.021(2) Uani 1 1 d . . . . .
C16 C 0.1555(5) 0.2768(4) 0.0863(4) 0.0165(19) Uani 1 1 d . . . . .
C17 C 0.1583(5) 0.2519(4) 0.1602(4) 0.0176(19) Uani 1 1 d . . . . .
H17A H 0.182148 0.282252 0.178211 0.021 Uiso 1 1 calc R U . . .
C18 C 0.1256(5) 0.1820(5) 0.2066(4) 0.021(2) Uani 1 1 d . . . . .
H18A H 0.128095 0.165437 0.255835 0.026 Uiso 1 1 calc R U . . .
C19 C 0.0893(5) 0.1365(5) 0.1805(4) 0.0195(19) Uani 1 1 d . . . . .
H19A H 0.066148 0.089900 0.211906 0.023 Uiso 1 1 calc R U . . .
C20 C 0.0880(5) 0.1613(4) 0.1073(4) 0.0136(17) Uani 1 1 d . . . . .
C21 C 0.1208(5) 0.2305(4) 0.0600(4) 0.0154(18) Uani 1 1 d . . . . .
H21A H 0.119835 0.246198 0.010877 0.018 Uiso 1 1 calc R U . . .
C22 C -0.0287(5) 0.1316(4) 0.0374(4) 0.0135(18) Uani 1 1 d . U . . .
C23 C 0.1272(5) 0.0552(4) 0.0869(3) 0.0122(17) Uani 1 1 d . . . . .
C24 C 0.0998(5) 0.0069(4) 0.0551(4) 0.0136(18) Uani 1 1 d . . . . .
C25 C 0.0115(5) 0.0230(4) 0.0153(4) 0.0097(16) Uani 1 1 d . . . . .
C26 C -0.0516(5) 0.0822(4) 0.0061(4) 0.0125(17) Uani 1 1 d . . . . .
C27 C -0.1383(5) 0.0957(4) -0.0325(4) 0.0138(16) Uiso 1 1 d . . . . .
H27A H -0.180675 0.134868 -0.037877 0.017 Uiso 1 1 calc R U . . .
C28 C -0.1623(5) 0.0505(4) -0.0635(4) 0.0126(17) Uani 1 1 d . . . . .
H28A H -0.220250 0.059577 -0.089686 0.015 Uiso 1 1 calc R U . . .
C29 C 0.4301(5) 0.3329(5) 0.0896(4) 0.0186(19) Uani 1 1 d . . . . .
C30 C 0.3980(5) 0.3159(5) 0.1650(4) 0.0173(19) Uani 1 1 d . . . . .
C31 C 0.3556(5) 0.3707(5) 0.1803(4) 0.0165(19) Uani 1 1 d . . . . .
H31A H 0.342605 0.417606 0.143099 0.020 Uiso 1 1 calc R U . . .
C32 C 0.3325(5) 0.3553(4) 0.2513(4) 0.0204(19) Uani 1 1 d . . . . .
H32A H 0.302941 0.391584 0.261118 0.024 Uiso 1 1 calc R U . . .
C33 C 0.3538(5) 0.2857(5) 0.3069(4) 0.0173(19) Uani 1 1 d . . . . .
H33A H 0.339911 0.275250 0.354255 0.021 Uiso 1 1 calc R U . . .
C34 C 0.3957(5) 0.2324(4) 0.2911(4) 0.0140(18) Uani 1 1 d . . . . .
C35 C 0.4171(5) 0.2456(4) 0.2210(4) 0.0155(18) Uani 1 1 d . . . . .
H35A H 0.443697 0.208175 0.211629 0.019 Uiso 1 1 calc R U . . .
C36 C 0.3536(5) 0.1088(4) 0.3830(4) 0.0169(18) Uani 1 1 d . . . . .
C37 C 0.5277(5) 0.1534(4) 0.3656(4) 0.0157(18) Uani 1 1 d . . . . .
C38 C 0.5572(5) 0.0844(4) 0.4285(4) 0.0162(18) Uani 1 1 d . . . . .
C39 C 0.4854(5) 0.0322(4) 0.4688(3) 0.0106(15) Uiso 1 1 d . . . . .
C40 C 0.3843(5) 0.0412(4) 0.4485(4) 0.0145(18) Uani 1 1 d . . . . .
C41 C 0.3160(5) -0.0097(5) 0.4894(4) 0.0200(19) Uani 1 1 d . . . . .
H41A H 0.249548 -0.002336 0.476247 0.024 Uiso 1 1 calc R U . . .
C42 C 0.3450(5) -0.0732(4) 0.5513(4) 0.0171(18) Uani 1 1 d . . . . .
H42A H 0.297837 -0.107738 0.578798 0.021 Uiso 1 1 calc R U . . .
N4 N 0.4343(4) 0.1445(3) 1.0250(3) 0.0138(14) Uani 1 1 d . . . . .
C51 C 0.5218(5) 0.1902(4) 0.9868(4) 0.0162(18) Uani 1 1 d . . . . .
H51A H 0.581330 0.159941 1.000529 0.024 Uiso 1 1 calc R U . . .
H51B H 0.513494 0.210520 0.935954 0.024 Uiso 1 1 calc R U . . .
H51C H 0.526935 0.229633 0.999409 0.024 Uiso 1 1 calc R U . . .
C52 C 0.4460(5) 0.1128(4) 1.1045(4) 0.0185(19) Uani 1 1 d . . . . .
H52A H 0.504822 0.081792 1.118770 0.028 Uiso 1 1 calc R U . . .
H52B H 0.451843 0.152240 1.116978 0.028 Uiso 1 1 calc R U . . .
H52C H 0.388859 0.084144 1.128577 0.028 Uiso 1 1 calc R U . . .
C53 C 0.3430(5) 0.1926(4) 1.0028(4) 0.0175(19) Uani 1 1 d . . . . .
H53A H 0.285899 0.163917 1.026991 0.026 Uiso 1 1 calc R U . . .
H53B H 0.348890 0.232018 1.015364 0.026 Uiso 1 1 calc R U . . .
H53C H 0.335449 0.212904 0.951909 0.026 Uiso 1 1 calc R U . . .
C54 C 0.4267(6) 0.0824(5) 1.0065(4) 0.026(2) Uani 1 1 d . . . . .
H54A H 0.486036 0.051957 1.021070 0.039 Uiso 1 1 calc R U . . .
H54B H 0.369996 0.053331 1.030882 0.039 Uiso 1 1 calc R U . . .
H54C H 0.419262 0.101995 0.955611 0.039 Uiso 1 1 calc R U . . .
N5 N 0.5588(4) 0.4584(4) 0.3679(3) 0.0198(16) Uani 1 1 d . . . . .
C55 C 0.4784(5) 0.4924(5) 0.3132(4) 0.031(2) Uani 1 1 d . . . . .
H55A H 0.484664 0.545090 0.289218 0.047 Uiso 1 1 calc R U . . .
H55B H 0.484856 0.473778 0.278762 0.047 Uiso 1 1 calc R U . . .
H55C H 0.414392 0.479936 0.336716 0.047 Uiso 1 1 calc R U . . .
C56 C 0.6578(5) 0.4788(4) 0.3307(4) 0.025(2) Uani 1 1 d . . . . .
H56A H 0.663405 0.531606 0.307265 0.038 Uiso 1 1 calc R U . . .
H56B H 0.709680 0.457048 0.365158 0.038 Uiso 1 1 calc R U . . .
H56C H 0.663930 0.460981 0.295643 0.038 Uiso 1 1 calc R U . . .
C57 C 0.5490(6) 0.4872(5) 0.4219(4) 0.028(2) Uani 1 1 d . . . . .
H57A H 0.555882 0.539893 0.398068 0.042 Uiso 1 1 calc R U . . .
H57B H 0.484879 0.475114 0.445219 0.042 Uiso 1 1 calc R U . . .
H57C H 0.600161 0.465104 0.456972 0.042 Uiso 1 1 calc R U . . .
C58 C 0.5482(6) 0.3769(4) 0.4046(4) 0.029(2) Uani 1 1 d . . . . .
H58A H 0.484253 0.364705 0.428263 0.043 Uiso 1 1 calc R U . . .
H58B H 0.553902 0.358618 0.369898 0.043 Uiso 1 1 calc R U . . .
H58C H 0.599651 0.354684 0.439412 0.043 Uiso 1 1 calc R U . . .
N6 N -0.2160(4) 0.1019(4) 0.6449(4) 0.0253(17) Uani 1 1 d . . . . .
C59 C -0.2638(6) 0.0318(5) 0.6987(6) 0.049(3) Uani 1 1 d . . . . .
H59A H -0.276832 0.001328 0.676237 0.074 Uiso 1 1 calc R U . . .
H59B H -0.219771 0.005758 0.738135 0.074 Uiso 1 1 calc R U . . .
H59C H -0.325226 0.043631 0.715973 0.074 Uiso 1 1 calc R U . . .
C60 C -0.2834(6) 0.1436(6) 0.5840(5) 0.053(3) Uani 1 1 d . . . . .
H60A H -0.297437 0.113840 0.560938 0.080 Uiso 1 1 calc R U . . .
H60B H -0.344496 0.155791 0.601430 0.080 Uiso 1 1 calc R U . . .
H60C H -0.252069 0.188181 0.550135 0.080 Uiso 1 1 calc R U . . .
C61 C -0.1956(5) 0.1493(5) 0.6796(5) 0.028(2) Uani 1 1 d . . . . .
H61A H -0.151947 0.123172 0.719231 0.042 Uiso 1 1 calc R U . . .
H61B H -0.164653 0.193856 0.645263 0.042 Uiso 1 1 calc R U . . .
H61C H -0.257080 0.161466 0.696557 0.042 Uiso 1 1 calc R U . . .
C62 C -0.1206(5) 0.0819(5) 0.6185(4) 0.029(2) Uani 1 1 d . . . . .
H62A H -0.134696 0.051364 0.596274 0.043 Uiso 1 1 calc R U . . .
H62B H -0.089068 0.126106 0.584073 0.043 Uiso 1 1 calc R U . . .
H62C H -0.077111 0.055446 0.658148 0.043 Uiso 1 1 calc R U . . .
N7 N 0.7847(5) 0.2033(5) 0.1899(4) 0.037(2) Uani 1 1 d . . . . .
C63 C 0.8197(9) 0.1872(8) 0.2627(6) 0.085(4) Uani 1 1 d . U . . .
H63A H 0.784197 0.145997 0.298504 0.128 Uiso 1 1 calc R U . . .
H63B H 0.889711 0.175476 0.265995 0.128 Uiso 1 1 calc R U . . .
H63C H 0.807510 0.229731 0.270249 0.128 Uiso 1 1 calc R U . . .
C64 C 0.6751(6) 0.2152(7) 0.1858(6) 0.067(4) Uani 1 1 d . . . . .
H64A H 0.643552 0.172870 0.223233 0.100 Uiso 1 1 calc R U . . .
H64B H 0.657834 0.258224 0.191523 0.100 Uiso 1 1 calc R U . . .
H64C H 0.653013 0.222117 0.140013 0.100 Uiso 1 1 calc R U . . .
C65 C 0.8378(7) 0.2662(6) 0.1339(6) 0.065(4) Uani 1 1 d . . . . .
H65A H 0.822142 0.309866 0.138860 0.098 Uiso 1 1 calc R U . . .
H65B H 0.908295 0.256236 0.138662 0.098 Uiso 1 1 calc R U . . .
H65C H 0.817814 0.273561 0.087492 0.098 Uiso 1 1 calc R U . . .
C66 C 0.8080(7) 0.1358(6) 0.1830(5) 0.050(3) Uani 1 1 d . . . . .
H66A H 0.772879 0.095084 0.219844 0.075 Uiso 1 1 calc R U . . .
H66B H 0.787836 0.142755 0.136793 0.075 Uiso 1 1 calc R U . . .
H66C H 0.878317 0.125430 0.187964 0.075 Uiso 1 1 calc R U . . .
N8 N 0.7935(5) 0.2887(4) 0.8157(4) 0.0283(18) Uani 1 1 d . . . . .
O71 O 0.7020(4) 0.2978(4) 0.9031(4) 0.0469(19) Uani 1 1 d . . . . .
C71 C 0.7810(6) 0.2839(4) 0.8797(5) 0.028(2) Uani 1 1 d . . . . .
H71A H 0.835563 0.268973 0.909738 0.034 Uiso 1 1 calc R U . . .
C72 C 0.8874(6) 0.2740(6) 0.7906(5) 0.052(3) Uani 1 1 d . . . . .
H72A H 0.880890 0.280522 0.742641 0.077 Uiso 1 1 calc R U . . .
H72B H 0.935771 0.307406 0.790963 0.077 Uiso 1 1 calc R U . . .
H72C H 0.908601 0.224054 0.821459 0.077 Uiso 1 1 calc R U . . .
C73 C 0.7131(6) 0.3145(7) 0.7644(5) 0.056(3) Uani 1 1 d . . . . .
H73A H 0.735610 0.314415 0.720665 0.085 Uiso 1 1 calc R U . . .
H73B H 0.657509 0.282421 0.783983 0.085 Uiso 1 1 calc R U . . .
H73C H 0.693115 0.363809 0.754794 0.085 Uiso 1 1 calc R U . . .
N9 N -0.0143(5) -0.1669(4) 0.5815(4) 0.0282(18) Uani 1 1 d . . . . .
O72 O 0.1545(4) -0.1770(4) 0.5729(4) 0.0439(18) Uani 1 1 d . . . . .
C74 C 0.0701(6) -0.2009(6) 0.5771(5) 0.038(3) Uani 1 1 d . . . . .
H74A H 0.064957 -0.246237 0.577126 0.045 Uiso 1 1 calc R U . . .
C75 C -0.1105(5) -0.2015(5) 0.5886(4) 0.035(3) Uani 1 1 d . . . . .
H75A H -0.162903 -0.169591 0.591088 0.053 Uiso 1 1 calc R U . . .
H75B H -0.120118 -0.209863 0.547791 0.053 Uiso 1 1 calc R U . . .
H75C H -0.111714 -0.247868 0.631547 0.053 Uiso 1 1 calc R U . . .
C76 C -0.0137(6) -0.0954(5) 0.5822(5) 0.038(3) Uani 1 1 d . . . . .
H76A H -0.080854 -0.079646 0.585633 0.057 Uiso 1 1 calc R U . . .
H76B H 0.023144 -0.100080 0.622604 0.057 Uiso 1 1 calc R U . . .
H76C H 0.017093 -0.059526 0.538691 0.057 Uiso 1 1 calc R U . . .
N10 N 0.0581(5) 0.5859(4) 0.1039(4) 0.0294(19) Uani 1 1 d . . . . .
O73 O 0.2065(4) 0.5216(3) 0.1315(3) 0.0315(15) Uani 1 1 d . . . . .
C77 C 0.1359(6) 0.5542(5) 0.1459(5) 0.030(2) Uani 1 1 d . . . . .
H77A H 0.137866 0.556500 0.189051 0.036 Uiso 1 1 calc R U . . .
C78 C -0.0193(6) 0.6255(5) 0.1245(5) 0.032(2) Uani 1 1 d . . . . .
H78A H -0.069460 0.644767 0.088433 0.048 Uiso 1 1 calc R U . . .
H78B H -0.049051 0.592114 0.169623 0.048 Uiso 1 1 calc R U . . .
H78C H 0.010023 0.665453 0.128969 0.048 Uiso 1 1 calc R U . . .
C79 C 0.0465(6) 0.5841(6) 0.0353(5) 0.050(3) Uani 1 1 d . . . . .
H79A H -0.013950 0.609857 0.013221 0.075 Uiso 1 1 calc R U . . .
H79B H 0.102148 0.607557 0.004155 0.075 Uiso 1 1 calc R U . . .
H79C H 0.043831 0.533747 0.043827 0.075 Uiso 1 1 calc R U . . .
O81 O 0.4076(4) 0.6424(3) -0.2480(3) 0.0303(15) Uani 1 1 d . . . . .
H81A H 0.424776 0.687165 -0.265209 0.036 Uiso 1 1 d R U . . .
H81B H 0.354446 0.641495 -0.268469 0.036 Uiso 1 1 d R U . . .
O82 O 0.2438(4) 0.6842(3) -0.3352(3) 0.0385(17) Uani 1 1 d . . . . .
H82A H 0.222665 0.728624 -0.358304 0.046 Uiso 1 1 d R U . . .
H82B H 0.217475 0.658884 -0.352644 0.046 Uiso 1 1 d R U . . .
O83 O 0.6064(4) 0.4403(4) -0.1650(3) 0.055(2) Uani 1 1 d . . . . .
H83A H 0.621357 0.394529 -0.147266 0.067 Uiso 1 1 d R U . . .
H83B H 0.655907 0.462189 -0.159826 0.067 Uiso 1 1 d R U . . .
O84 O 0.3497(5) 0.6779(4) -0.0179(4) 0.027(3) Uani 0.780(12) 1 d . . P . .
O84B O 0.4106(18) 0.6311(16) 0.0402(14) 0.037(9) Uiso 0.220(12) 1 d . . P . .

loop_
_atom_site_aniso_label
_atom_site_aniso_U_11
_atom_site_aniso_U_22
_atom_site_aniso_U_33
_atom_site_aniso_U_23
_atom_site_aniso_U_13
_atom_site_aniso_U_12
W1 0.00936(14) 0.01119(18) 0.01196(15) -0.00628(13) -0.00032(11) -0.00098(12)
W2 0.00854(14) 0.01233(18) 0.01207(15) -0.00549(14) 0.00125(11) -0.00137(13)
W3 0.00905(14) 0.01213(18) 0.01092(14) -0.00551(13) 0.00170(11) -0.00077(13)
W4 0.01004(14) 0.01026(18) 0.01177(15) -0.00248(14) 0.00042(11) 0.00051(13)
W5 0.00769(13) 0.01263(18) 0.01260(15) -0.00551(14) -0.00182(11) 0.00113(12)
W6 0.01026(14) 0.01038(18) 0.01257(15) -0.00525(14) -0.00104(11) 0.00238(13)
W7 0.00825(14) 0.01197(18) 0.01434(15) -0.00580(14) 0.00050(11) -0.00225(13)
W8 0.01218(14) 0.01318(18) 0.01129(15) -0.00679(14) 0.00097(11) 0.00075(13)
W9 0.01172(14) 0.01165(18) 0.01034(15) -0.00267(14) 0.00001(11) 0.00157(13)
W10 0.01152(14) 0.01376(18) 0.01505(15) -0.00909(14) -0.00156(12) -0.00030(13)
W11 0.01113(14) 0.01052(18) 0.01451(15) -0.00659(14) -0.00078(12) 0.00210(13)
W12 0.00954(14) 0.01345(18) 0.01382(15) -0.00619(14) -0.00355(12) 0.00184(13)
O1 0.008(2) 0.012(3) 0.010(2) -0.007(2) -0.0012(19) 0.001(2)
O2 0.006(2) 0.013(3) 0.016(3) -0.008(2) -0.0010(19) -0.002(2)
O3 0.008(2) 0.011(3) 0.012(2) -0.004(2) 0.0022(19) 0.000(2)
O4 0.008(2) 0.009(3) 0.009(2) -0.003(2) 0.0006(19) -0.003(2)
O5 0.016(3) 0.015(3) 0.018(3) -0.003(2) -0.001(2) -0.002(2)
O6 0.016(2) 0.015(3) 0.006(2) -0.005(2) -0.0034(19) 0.002(2)
O7 0.015(2) 0.012(3) 0.018(3) -0.008(2) -0.002(2) 0.005(2)
O8 0.014(2) 0.012(3) 0.012(2) -0.006(2) 0.001(2) 0.005(2)
O9 0.017(3) 0.011(3) 0.021(3) -0.004(2) -0.003(2) 0.006(2)
O10 0.006(2) 0.014(3) 0.015(3) -0.008(2) -0.0013(19) -0.001(2)
O11 0.011(2) 0.012(3) 0.016(3) -0.011(2) 0.003(2) 0.001(2)
O12 0.017(2) 0.017(3) 0.019(3) -0.009(3) -0.002(2) 0.000(2)
O13 0.012(2) 0.010(3) 0.020(3) -0.010(2) 0.001(2) 0.001(2)
O14 0.012(2) 0.014(3) 0.016(3) -0.008(2) -0.001(2) 0.000(2)
O15 0.021(3) 0.015(3) 0.015(3) -0.003(2) 0.001(2) 0.001(2)
O16 0.011(2) 0.014(3) 0.011(3) -0.001(2) 0.003(2) -0.003(2)
O17 0.012(2) 0.014(3) 0.011(2) -0.009(2) 0.005(2) -0.003(2)
O18 0.014(2) 0.021(3) 0.014(3) -0.001(3) 0.002(2) 0.003(2)
O19 0.014(2) 0.009(3) 0.009(2) -0.005(2) 0.0006(19) -0.001(2)
O20 0.013(2) 0.019(3) 0.018(3) -0.007(3) 0.001(2) -0.005(2)
O21 0.012(2) 0.008(3) 0.014(3) -0.003(2) 0.002(2) -0.002(2)
O22 0.020(3) 0.018(3) 0.022(3) -0.012(3) -0.004(2) -0.001(2)
O23 0.014(2) 0.017(3) 0.023(3) -0.013(3) 0.003(2) -0.001(2)
O24 0.011(2) 0.012(3) 0.012(2) -0.005(2) -0.004(2) 0.002(2)
O25 0.009(2) 0.020(3) 0.011(2) -0.009(2) -0.0001(19) 0.001(2)
O26 0.009(2) 0.010(3) 0.013(3) -0.002(2) 0.0025(19) 0.001(2)
O27 0.015(2) 0.011(3) 0.019(3) -0.008(2) -0.001(2) 0.006(2)
O28 0.011(2) 0.011(3) 0.010(2) -0.004(2) -0.0001(19) 0.002(2)
O29 0.014(2) 0.014(3) 0.011(2) -0.010(2) -0.001(2) -0.002(2)
O30 0.015(2) 0.007(3) 0.014(3) -0.008(2) -0.001(2) 0.002(2)
O31 0.011(2) 0.015(3) 0.014(3) -0.010(2) 0.002(2) -0.004(2)
O32 0.008(2) 0.012(3) 0.011(2) -0.006(2) 0.0014(19) 0.002(2)
O33 0.015(2) 0.008(3) 0.008(2) -0.002(2) -0.0001(19) 0.004(2)
O34 0.017(2) 0.021(3) 0.013(3) -0.011(2) 0.005(2) -0.001(2)
O35 0.012(2) 0.006(3) 0.017(3) -0.005(2) -0.002(2) 0.005(2)
O36 0.015(2) 0.023(3) 0.019(3) -0.009(3) -0.003(2) 0.000(2)
O37 0.011(2) 0.009(3) 0.014(3) -0.007(2) -0.001(2) 0.002(2)
O38 0.015(2) 0.017(3) 0.015(3) -0.010(2) -0.004(2) -0.001(2)
O39 0.010(2) 0.016(3) 0.010(2) -0.005(2) -0.0012(19) 0.003(2)
O40 0.012(2) 0.014(3) 0.013(3) -0.004(2) 0.001(2) -0.002(2)
Dy1 0.01846(18) 0.0157(2) 0.01402(18) -0.00771(17) -0.00097(14) -0.00481(16)
O41 0.037(3) 0.033(4) 0.018(3) -0.007(3) 0.003(2) -0.022(3)
O42 0.021(3) 0.051(4) 0.041(4) -0.036(3) 0.002(3) -0.009(3)
O43 0.033(3) 0.022(4) 0.018(3) -0.011(3) 0.005(2) -0.009(3)
O51 0.029(3) 0.038(4) 0.028(3) -0.022(3) -0.010(3) 0.006(3)
O52 0.022(3) 0.028(4) 0.020(3) -0.015(3) 0.002(2) 0.001(3)
O53 0.024(3) 0.031(4) 0.021(3) -0.018(3) 0.003(2) -0.001(3)
O54 0.024(3) 0.016(3) 0.019(3) -0.008(3) -0.005(2) 0.001(3)
O55 0.022(3) 0.019(3) 0.017(3) -0.010(3) 0.001(2) -0.007(2)
O56 0.024(3) 0.016(3) 0.026(3) -0.015(3) 0.004(2) -0.009(3)
O57 0.019(3) 0.020(3) 0.024(3) -0.017(3) -0.005(2) 0.005(3)
O58 0.012(2) 0.022(3) 0.023(3) -0.012(3) 0.000(2) -0.002(2)
O59 0.019(3) 0.018(3) 0.018(3) -0.006(3) -0.003(2) -0.003(2)
O60 0.045(3) 0.020(4) 0.020(3) -0.014(3) -0.001(3) 0.012(3)
O61 0.013(3) 0.031(4) 0.020(3) -0.007(3) -0.007(2) 0.002(3)
O62 0.012(3) 0.020(3) 0.021(3) 0.001(3) 0.004(2) -0.001(2)
N1 0.018(3) 0.018(4) 0.010(3) -0.009(3) -0.007(3) 0.008(3)
N2 0.016(3) 0.014(4) 0.015(3) -0.010(3) 0.003(3) 0.000(3)
N3 0.012(3) 0.016(4) 0.017(3) -0.004(3) -0.005(3) 0.001(3)
C1 0.022(4) 0.023(5) 0.015(4) -0.006(4) 0.000(3) -0.014(4)
C2 0.017(4) 0.011(5) 0.028(5) -0.008(4) 0.004(3) 0.000(3)
C3 0.033(5) 0.032(6) 0.029(5) -0.026(5) -0.009(4) 0.000(4)
C4 0.024(4) 0.050(7) 0.041(5) -0.031(5) -0.005(4) 0.004(4)
C5 0.028(4) 0.034(6) 0.034(5) -0.025(5) -0.016(4) 0.018(4)
C6 0.022(4) 0.016(5) 0.020(4) -0.013(4) -0.005(3) 0.006(4)
C7 0.011(3) 0.013(5) 0.018(4) -0.010(4) 0.005(3) 0.001(3)
C8 0.016(4) 0.022(5) 0.019(4) -0.011(4) -0.013(3) 0.007(4)
C9 0.019(4) 0.009(4) 0.014(4) -0.002(3) -0.006(3) 0.005(3)
C10 0.014(3) 0.010(4) 0.008(4) -0.002(3) -0.004(3) 0.006(3)
C11 0.013(3) 0.009(4) 0.015(4) 0.000(3) -0.004(3) 0.007(3)
C12 0.016(4) 0.016(5) 0.015(4) -0.009(4) -0.004(3) 0.009(3)
C13 0.015(4) 0.013(5) 0.023(4) -0.006(4) -0.002(3) 0.006(3)
C14 0.019(4) 0.015(5) 0.023(4) -0.010(4) -0.008(3) -0.001(3)
C15 0.014(4) 0.024(5) 0.025(5) -0.011(4) -0.002(3) -0.005(4)
C16 0.009(4) 0.013(5) 0.023(4) -0.005(4) -0.002(3) -0.004(3)
C17 0.011(4) 0.021(5) 0.028(4) -0.017(4) 0.003(3) -0.005(3)
C18 0.023(4) 0.033(6) 0.013(4) -0.015(4) 0.004(3) -0.007(4)
C19 0.017(4) 0.019(5) 0.019(4) -0.005(4) -0.002(3) -0.003(4)
C20 0.008(3) 0.017(5) 0.019(4) -0.012(4) 0.002(3) -0.002(3)
C21 0.014(4) 0.018(5) 0.015(4) -0.009(4) -0.006(3) 0.007(3)
C22 0.007(3) 0.017(5) 0.015(4) -0.006(4) 0.008(3) -0.004(3)
C23 0.014(4) 0.018(5) 0.007(3) -0.008(3) 0.002(3) -0.006(3)
C24 0.009(3) 0.020(5) 0.014(4) -0.010(4) 0.007(3) -0.010(3)
C25 0.006(3) 0.011(4) 0.013(4) -0.007(3) 0.002(3) -0.004(3)
C26 0.015(4) 0.005(4) 0.016(4) -0.004(3) 0.005(3) -0.007(3)
C28 0.009(3) 0.016(5) 0.012(4) -0.005(3) 0.003(3) -0.007(3)
C29 0.017(4) 0.022(5) 0.014(4) -0.005(4) 0.000(3) -0.005(4)
C30 0.013(4) 0.020(5) 0.020(4) -0.011(4) -0.003(3) 0.003(3)
C31 0.010(3) 0.022(5) 0.017(4) -0.008(4) -0.001(3) -0.002(3)
C32 0.025(4) 0.015(5) 0.027(5) -0.016(4) 0.005(4) 0.006(4)
C33 0.015(4) 0.026(5) 0.009(4) -0.006(4) 0.001(3) -0.001(4)
C34 0.016(4) 0.010(4) 0.010(4) 0.000(3) -0.003(3) 0.001(3)
C35 0.012(4) 0.013(5) 0.025(4) -0.012(4) -0.004(3) 0.003(3)
C36 0.019(4) 0.018(5) 0.018(4) -0.012(4) -0.001(3) 0.001(4)
C37 0.020(4) 0.013(5) 0.017(4) -0.009(4) 0.000(3) 0.000(4)
C38 0.022(4) 0.019(5) 0.011(4) -0.009(4) 0.000(3) 0.001(4)
C40 0.013(4) 0.020(5) 0.014(4) -0.010(4) -0.001(3) -0.002(3)
C41 0.018(4) 0.027(5) 0.023(4) -0.019(4) -0.004(3) 0.005(4)
C42 0.015(4) 0.019(5) 0.019(4) -0.010(4) 0.000(3) 0.001(3)
N4 0.015(3) 0.014(4) 0.014(3) -0.009(3) -0.001(3) 0.004(3)
C51 0.011(4) 0.018(5) 0.022(4) -0.011(4) -0.003(3) 0.002(3)
C52 0.020(4) 0.019(5) 0.014(4) -0.005(4) 0.000(3) 0.003(4)
C53 0.013(4) 0.022(5) 0.020(4) -0.012(4) -0.001(3) 0.006(3)
C54 0.035(5) 0.026(6) 0.023(4) -0.017(4) 0.004(4) 0.000(4)
N5 0.028(4) 0.015(4) 0.017(3) -0.008(3) 0.002(3) 0.001(3)
C55 0.021(4) 0.034(6) 0.030(5) -0.007(4) 0.004(4) -0.011(4)
C56 0.022(4) 0.014(5) 0.029(5) -0.002(4) 0.005(4) -0.005(4)
C57 0.048(5) 0.018(5) 0.020(4) -0.009(4) 0.000(4) 0.001(4)
C58 0.043(5) 0.010(5) 0.031(5) -0.009(4) 0.014(4) -0.008(4)
N6 0.015(3) 0.031(5) 0.043(4) -0.028(4) -0.003(3) 0.006(3)
C59 0.017(4) 0.048(7) 0.093(8) -0.043(7) 0.021(5) -0.011(5)
C60 0.044(6) 0.086(10) 0.061(7) -0.061(7) -0.036(5) 0.042(6)
C61 0.017(4) 0.036(6) 0.048(6) -0.034(5) 0.008(4) 0.000(4)
C62 0.013(4) 0.042(6) 0.044(5) -0.031(5) -0.002(4) 0.009(4)
N7 0.029(4) 0.045(6) 0.058(5) -0.041(5) 0.009(4) 0.003(4)
C63 0.077(7) 0.122(9) 0.074(7) -0.059(6) -0.003(6) -0.015(7)
C64 0.031(5) 0.082(10) 0.096(9) -0.050(8) -0.007(6) 0.011(6)
C65 0.056(7) 0.029(7) 0.104(10) -0.025(7) -0.002(7) -0.015(6)
C66 0.045(6) 0.043(7) 0.059(7) -0.020(6) 0.007(5) -0.009(5)
N8 0.024(4) 0.027(5) 0.029(4) -0.008(4) 0.001(3) -0.008(3)
O71 0.042(4) 0.039(5) 0.070(5) -0.035(4) 0.027(3) -0.008(3)
C71 0.030(5) 0.008(5) 0.034(5) 0.001(4) -0.002(4) -0.002(4)
C72 0.044(6) 0.070(9) 0.051(7) -0.037(6) 0.010(5) 0.000(6)
C73 0.027(5) 0.087(10) 0.054(7) -0.032(7) -0.011(5) 0.003(6)
N9 0.022(4) 0.028(5) 0.031(4) -0.010(4) 0.000(3) -0.002(3)
O72 0.020(3) 0.040(4) 0.072(5) -0.026(4) 0.000(3) -0.007(3)
C74 0.027(5) 0.040(7) 0.049(6) -0.023(5) 0.002(4) -0.005(5)
C75 0.020(4) 0.044(7) 0.032(5) -0.009(5) -0.006(4) -0.005(4)
C76 0.036(5) 0.033(6) 0.042(6) -0.015(5) -0.005(4) -0.009(5)
N10 0.026(4) 0.031(5) 0.030(4) -0.013(4) 0.000(3) -0.006(4)
O73 0.031(3) 0.035(4) 0.030(3) -0.017(3) 0.003(3) 0.001(3)
C77 0.026(5) 0.037(6) 0.029(5) -0.015(5) 0.003(4) -0.009(4)
C78 0.030(5) 0.024(6) 0.052(6) -0.026(5) -0.007(4) 0.005(4)
C79 0.039(5) 0.082(9) 0.032(5) -0.027(6) -0.007(4) -0.008(6)
O81 0.033(3) 0.026(4) 0.027(3) -0.008(3) -0.007(3) -0.010(3)
O82 0.041(3) 0.029(4) 0.050(4) -0.020(3) -0.021(3) 0.002(3)
O83 0.046(4) 0.058(5) 0.059(5) -0.024(4) -0.007(3) -0.002(4)
O84 0.038(4) 0.023(5) 0.026(4) -0.015(4) 0.011(3) -0.015(4)

loop_
_atom_type_symbol
_atom_type_description
_atom_type_scat_dispersion_real
_atom_type_scat_dispersion_imag
_atom_type_scat_source
C C 0.0033 0.0016 'International Tables Vol C Tables 4.2.6.8 and 6.1.1.4'
H H 0.0000 0.0000 'International Tables Vol C Tables 4.2.6.8 and 6.1.1.4'
N N 0.0061 0.0033 'International Tables Vol C Tables 4.2.6.8 and 6.1.1.4'
O O 0.0106 0.0060 'International Tables Vol C Tables 4.2.6.8 and 6.1.1.4'
Si Si 0.0817 0.0704 'International Tables Vol C Tables 4.2.6.8 and 6.1.1.4'
Dy Dy -0.1892 4.4098 'International Tables Vol C Tables 4.2.6.8 and 6.1.1.4'
W W -0.8490 6.8722 'International Tables Vol C Tables 4.2.6.8 and 6.1.1.4'

loop_
_geom_angle_atom_site_label_1
_geom_angle_atom_site_label_2
_geom_angle_atom_site_label_3
_geom_angle
_geom_angle_site_symmetry_1
_geom_angle_site_symmetry_3
_geom_angle_publ_flag
O2 Si1 O1 109.6(2) . . ?
O2 Si1 O3 109.9(3) . . ?
O1 Si1 O3 109.4(3) . . ?
O2 Si1 O4 109.2(3) . . ?
O1 Si1 O4 109.1(2) . . ?
O3 Si1 O4 109.7(2) . . ?
O38 W1 O24 102.0(2) . . ?
O38 W1 O39 101.1(2) . . ?
O24 W1 O39 86.94(19) . . ?
O38 W1 O17 100.0(2) . . ?
O24 W1 O17 89.46(19) . . ?
O39 W1 O17 159.0(2) . . ?
O38 W1 O35 99.6(2) . . ?
O24 W1 O35 158.4(2) . . ?
O39 W1 O35 88.27(19) . . ?
O17 W1 O35 87.50(19) . . ?
O38 W1 O1 171.21(18) . . ?
O24 W1 O1 84.60(19) . . ?
O39 W1 O1 84.96(19) . . ?
O17 W1 O1 74.08(18) . . ?
O35 W1 O1 74.01(18) . . ?
O12 W2 O25 102.3(2) . . ?
O12 W2 O40 102.1(2) . . ?
O25 W2 O40 85.7(2) . . ?
O12 W2 O17 100.4(2) . . ?
O25 W2 O17 157.23(18) . . ?
O40 W2 O17 88.5(2) . . ?
O12 W2 O10 100.1(2) . . ?
O25 W2 O10 89.1(2) . . ?
O40 W2 O10 157.73(18) . . ?
O17 W2 O10 88.0(2) . . ?
O12 W2 O1 170.88(19) . . ?
O25 W2 O1 84.12(18) . . ?
O40 W2 O1 84.68(17) . . ?
O17 W2 O1 73.43(17) . . ?
O10 W2 O1 73.24(16) . . ?
O20 W3 O28 100.8(2) . . ?
O20 W3 O19 102.0(2) . . ?
O28 W3 O19 157.2(2) . . ?
O20 W3 O39 101.8(2) . . ?
O28 W3 O39 88.81(19) . . ?
O19 W3 O39 85.64(18) . . ?
O20 W3 O11 100.7(2) . . ?
O28 W3 O11 88.1(2) . . ?
O19 W3 O11 88.63(19) . . ?
O39 W3 O11 157.5(2) . . ?
O20 W3 O4 171.8(2) . . ?
O28 W3 O4 73.46(18) . . ?
O19 W3 O4 83.95(18) . . ?
O39 W3 O4 84.15(18) . . ?
O11 W3 O4 73.59(17) . . ?
O18 W4 O30 101.6(2) . . ?
O18 W4 O16 100.5(2) . . ?
O30 W4 O16 90.2(2) . . ?
O18 W4 O32 101.3(2) . . ?
O30 W4 O32 85.22(19) . . ?
O16 W4 O32 158.21(19) . . ?
O18 W4 O28 100.4(2) . . ?
O30 W4 O28 157.79(19) . . ?
O16 W4 O28 88.1(2) . . ?
O32 W4 O28 88.13(19) . . ?
O18 W4 O4 171.49(19) . . ?
O30 W4 O4 84.80(18) . . ?
O16 W4 O4 73.68(17) . . ?
O32 W4 O4 84.68(17) . . ?
O28 W4 O4 73.48(17) . . ?
O23 W5 O32 102.2(2) . . ?
O23 W5 O37 101.7(2) . . ?
O32 W5 O37 86.2(2) . . ?
O23 W5 O35 100.6(2) . . ?
O32 W5 O35 89.8(2) . . ?
O37 W5 O35 157.64(18) . . ?
O23 W5 O10 99.9(2) . . ?
O32 W5 O10 157.84(18) . . ?
O37 W5 O10 87.8(2) . . ?
O35 W5 O10 87.7(2) . . ?
O23 W5 O1 170.9(2) . . ?
O32 W5 O1 84.92(17) . . ?
O37 W5 O1 84.32(18) . . ?
O35 W5 O1 73.41(17) . . ?
O10 W5 O1 73.27(16) . . ?
O9 W6 O19 101.7(2) . . ?
O9 W6 O13 101.4(2) . . ?
O19 W6 O13 90.34(19) . . ?
O9 W6 O24 101.4(2) . . ?
O19 W6 O24 85.80(18) . . ?
O13 W6 O24 157.2(2) . . ?
O9 W6 O33 100.0(2) . . ?
O19 W6 O33 158.1(2) . . ?
O13 W6 O33 88.07(19) . . ?
O24 W6 O33 87.25(18) . . ?
O9 W6 O3 171.95(19) . . ?
O19 W6 O3 85.02(18) . . ?
O13 W6 O3 74.01(18) . . ?
O24 W6 O3 83.30(19) . . ?
O33 W6 O3 73.52(18) . . ?
O5 W7 O21 101.3(2) . . ?
O5 W7 O31 100.6(2) . . ?
O21 W7 O31 86.2(2) . . ?
O5 W7 O11 100.7(2) . . ?
O21 W7 O11 90.5(2) . . ?
O31 W7 O11 158.66(18) . . ?
O5 W7 O16 99.8(2) . . ?
O21 W7 O16 158.79(18) . . ?
O31 W7 O16 88.0(2) . . ?
O11 W7 O16 87.6(2) . . ?
O5 W7 O4 171.67(19) . . ?
O21 W7 O4 85.54(17) . . ?
O31 W7 O4 84.50(17) . . ?
O11 W7 O4 74.23(17) . . ?
O16 W7 O4 73.61(17) . . ?
O34 W8 O8 101.6(2) . . ?
O34 W8 O25 100.9(2) . . ?
O8 W8 O25 85.8(2) . . ?
O34 W8 O14 101.0(2) . . ?
O8 W8 O14 90.6(2) . . ?
O25 W8 O14 158.16(19) . . ?
O34 W8 O26 100.1(2) . . ?
O8 W8 O26 158.16(19) . . ?
O25 W8 O26 87.9(2) . . ?
O14 W8 O26 87.5(2) . . ?
O34 W8 O2 171.9(2) . . ?
O8 W8 O2 84.94(18) . . ?
O25 W8 O2 84.36(17) . . ?
O14 W8 O2 73.86(17) . . ?
O26 W8 O2 73.63(17) . . ?
O15 W9 O33 100.8(2) . . ?
O15 W9 O8 102.0(2) . . ?
O33 W9 O8 157.13(19) . . ?
O15 W9 O40 101.0(2) . . ?
O33 W9 O40 90.3(2) . . ?
O8 W9 O40 85.1(2) . . ?
O15 W9 O6 100.5(2) . . ?
O33 W9 O6 88.4(2) . . ?
O8 W9 O6 87.7(2) . . ?
O40 W9 O6 158.36(19) . . ?
O15 W9 O3 172.03(19) . . ?
O33 W9 O3 73.84(18) . . ?
O8 W9 O3 83.44(18) . . ?
O40 W9 O3 85.15(17) . . ?
O6 W9 O3 73.75(16) . . ?
O22 W10 O31 101.2(2) . . ?
O22 W10 O29 101.4(2) . . ?
O31 W10 O29 85.3(2) . . ?
O22 W10 O7 100.8(2) . . ?
O31 W10 O7 89.5(2) . . ?
O29 W10 O7 157.8(2) . . ?
O22 W10 O14 101.2(2) . . ?
O31 W10 O14 157.5(2) . . ?
O29 W10 O14 88.4(2) . . ?
O7 W10 O14 88.3(2) . . ?
O22 W10 O2 172.5(2) . . ?
O31 W10 O2 84.36(17) . . ?
O29 W10 O2 83.90(18) . . ?
O7 W10 O2 74.07(19) . . ?
O14 W10 O2 73.45(17) . . ?
O27 W11 O26 100.8(2) . . ?
O27 W11 O37 102.5(2) . . ?
O26 W11 O37 89.57(19) . . ?
O27 W11 O30 102.1(2) . . ?
O26 W11 O30 157.1(2) . . ?
O37 W11 O30 85.04(19) . . ?
O27 W11 O7 99.6(2) . . ?
O26 W11 O7 88.85(19) . . ?
O37 W11 O7 157.7(2) . . ?
O30 W11 O7 87.80(19) . . ?
O27 W11 O2 171.2(2) . . ?
O26 W11 O2 73.70(18) . . ?
O37 W11 O2 84.47(18) . . ?
O30 W11 O2 83.58(18) . . ?
O7 W11 O2 73.73(18) . . ?
O36 W12 O29 101.2(2) . . ?
O36 W12 O6 100.6(2) . . ?
O29 W12 O6 90.9(2) . . ?
O36 W12 O21 101.1(2) . . ?
O29 W12 O21 85.0(2) . . ?
O6 W12 O21 158.36(18) . . ?
O36 W12 O13 100.6(2) . . ?
O29 W12 O13 157.98(18) . . ?
O6 W12 O13 88.3(2) . . ?
O21 W12 O13 87.6(2) . . ?
O36 W12 O3 172.1(2) . . ?
O29 W12 O3 84.99(18) . . ?
O6 W12 O3 74.22(16) . . ?
O21 W12 O3 84.24(17) . . ?
O13 W12 O3 73.62(18) . . ?
Si1 O1 W1 124.3(2) . . ?
Si1 O1 W5 124.4(3) . . ?
W1 O1 W5 91.31(15) . . ?
Si1 O1 W2 124.4(2) . . ?
W1 O1 W2 91.25(16) . . ?
W5 O1 W2 91.19(14) . . ?
Si1 O2 W8 124.0(3) . . ?
Si1 O2 W10 124.6(2) . . ?
W8 O2 W10 91.13(16) . . ?
Si1 O2 W11 125.0(2) . . ?
W8 O2 W11 91.09(16) . . ?
W10 O2 W11 90.73(18) . . ?
Si1 O3 W12 124.4(3) . . ?
Si1 O3 W6 124.5(3) . . ?
W12 O3 W6 91.13(15) . . ?
Si1 O3 W9 124.7(2) . . ?
W12 O3 W9 90.91(15) . . ?
W6 O3 W9 91.13(17) . . ?
Si1 O4 W7 124.1(2) . . ?
Si1 O4 W4 124.7(2) . . ?
W7 O4 W4 91.44(16) . . ?
Si1 O4 W3 124.5(3) . . ?
W7 O4 W3 90.91(15) . . ?
W4 O4 W3 91.14(15) . . ?
W12 O6 W9 121.1(2) . . ?
W10 O7 W11 121.4(3) . . ?
W8 O8 W9 152.2(3) . . ?
W2 O10 W5 122.3(2) . . ?
W7 O11 W3 121.3(2) . . ?
W6 O13 W12 121.2(2) . . ?
W8 O14 W10 121.6(2) . . ?
W4 O16 W7 121.3(2) . . ?
W2 O17 W1 121.2(2) . . ?
W6 O19 W3 152.4(2) . . ?
W7 O21 W12 151.0(3) . . ?
W1 O24 W6 151.2(3) . . ?
W2 O25 W8 151.6(3) . . ?
W11 O26 W8 121.5(2) . . ?
W3 O28 W4 121.9(2) . . ?
W12 O29 W10 152.6(3) . . ?
W4 O30 W11 152.5(3) . . ?
W10 O31 W7 151.5(3) . . ?
W5 O32 W4 151.2(3) . . ?
W9 O33 W6 121.5(3) . . ?
W5 O35 W1 121.3(2) . . ?
W5 O37 W11 151.7(2) . . ?
W1 O39 W3 150.8(2) . . ?
W2 O40 W9 151.6(3) . . ?
O41 Dy1 O43 75.36(19) . . ?
O41 Dy1 O59 91.17(17) . . ?
O43 Dy1 O59 79.64(18) . . ?
O41 Dy1 O55 154.26(19) . . ?
O43 Dy1 O55 130.31(17) . . ?
O59 Dy1 O55 92.06(17) . . ?
O41 Dy1 O42 77.0(2) . . ?
O43 Dy1 O42 143.79(17) . . ?
O59 Dy1 O42 78.04(18) . . ?
O55 Dy1 O42 78.75(18) . . ?
O41 Dy1 O51 97.7(2) . . ?
O43 Dy1 O51 77.73(18) . . ?
O59 Dy1 O51 152.69(19) . . ?
O55 Dy1 O51 91.02(18) . . ?
O42 Dy1 O51 129.11(18) . . ?
O41 Dy1 O56 150.31(19) . . ?
O43 Dy1 O56 75.77(18) . . ?
O59 Dy1 O56 76.99(16) . . ?
O55 Dy1 O56 54.72(18) . . ?
O42 Dy1 O56 125.4(2) . . ?
O51 Dy1 O56 82.77(18) . . ?
O41 Dy1 O52 83.82(17) . . ?
O43 Dy1 O52 124.28(19) . . ?
O59 Dy1 O52 152.76(19) . . ?
O55 Dy1 O52 81.68(17) . . ?
O42 Dy1 O52 74.74(18) . . ?
O51 Dy1 O52 54.41(18) . . ?
O56 Dy1 O52 118.65(16) . . ?
O41 Dy1 C15 172.3(2) . . ?
O43 Dy1 C15 103.3(2) . . ?
O59 Dy1 C15 81.16(19) . . ?
O55 Dy1 C15 27.4(2) . . ?
O42 Dy1 C15 101.0(2) . . ?
O51 Dy1 C15 89.4(2) . . ?
O56 Dy1 C15 27.6(2) . . ?
O52 Dy1 C15 102.9(2) . . ?
O41 Dy1 C1 92.9(2) . . ?
O43 Dy1 C1 102.4(2) . . ?
O59 Dy1 C1 175.8(2) . . ?
O55 Dy1 C1 83.8(2) . . ?
O42 Dy1 C1 101.8(2) . . ?
O51 Dy1 C1 27.3(2) . . ?
O56 Dy1 C1 99.91(19) . . ?
O52 Dy1 C1 27.3(2) . . ?
C15 Dy1 C1 94.8(2) . . ?
C1 O51 Dy1 93.3(5) . . ?
C1 O52 Dy1 90.8(4) . . ?
C15 O55 Dy1 93.4(5) . . ?
C15 O56 Dy1 90.2(4) . . ?
C29 O59 Dy1 132.3(4) . . ?
C9 N1 C8 124.8(6) . . ?
C9 N1 C6 117.3(6) . . ?
C8 N1 C6 117.5(6) . . ?
C22 N2 C23 125.4(6) . . ?
C22 N2 C20 117.9(6) . . ?
C23 N2 C20 116.0(6) . . ?
C36 N3 C37 125.9(6) . . ?
C36 N3 C34 118.9(6) . . ?
C37 N3 C34 115.2(6) . . ?
O51 C1 O52 120.8(7) . . ?
O51 C1 C2 119.7(8) . . ?
O52 C1 C2 119.4(7) . . ?
O51 C1 Dy1 59.4(4) . . ?
O52 C1 Dy1 61.9(4) . . ?
C2 C1 Dy1 170.6(5) . . ?
C7 C2 C3 119.2(7) . . ?
C7 C2 C1 120.8(7) . . ?
C3 C2 C1 119.9(8) . . ?
C4 C3 C2 120.6(8) . . ?
C5 C4 C3 119.2(8) . . ?
C6 C5 C4 120.3(7) . . ?
C5 C6 C7 120.7(7) . . ?
C5 C6 N1 120.0(7) . . ?
C7 C6 N1 119.2(7) . . ?
C6 C7 C2 119.8(7) . . ?
O53 C8 N1 120.0(7) . . ?
O53 C8 C12 122.9(7) . . ?
N1 C8 C12 117.1(6) . . ?
O54 C9 N1 119.9(7) . . ?
O54 C9 C10 123.9(6) . . ?
N1 C9 C10 116.2(6) . . ?
C14 C10 C11 119.2(7) 2_564 . ?
C14 C10 C9 119.2(7) 2_564 . ?
C11 C10 C9 121.6(6) . . ?
C11 C11 C10 120.5(8) 2_564 . ?
C11 C11 C12 119.3(8) 2_564 . ?
C10 C11 C12 120.2(7) . . ?
C13 C12 C11 120.0(7) . . ?
C13 C12 C8 119.8(6) . . ?
C11 C12 C8 120.1(7) . . ?
C12 C13 C14 120.6(7) . . ?
C10 C14 C13 120.4(7) 2_564 . ?
O55 C15 O56 120.5(7) . . ?
O55 C15 C16 119.5(8) . . ?
O56 C15 C16 119.9(7) . . ?
O55 C15 Dy1 59.2(4) . . ?
O56 C15 Dy1 62.3(4) . . ?
C16 C15 Dy1 167.0(5) . . ?
C17 C16 C21 119.5(7) . . ?
C17 C16 C15 121.0(7) . . ?
C21 C16 C15 119.4(7) . . ?
C18 C17 C16 119.9(7) . . ?
C19 C18 C17 120.7(7) . . ?
C18 C19 C20 119.0(7) . . ?
C21 C20 C19 121.3(7) . . ?
C21 C20 N2 118.6(6) . . ?
C19 C20 N2 120.0(7) . . ?
C20 C21 C16 119.6(7) . . ?
O57 C22 N2 120.2(7) . . ?
O57 C22 C26 124.5(6) . . ?
N2 C22 C26 115.3(7) . . ?
O58 C23 N2 119.2(7) . . ?
O58 C23 C24 124.1(7) . . ?
N2 C23 C24 116.7(6) . . ?
C28 C24 C25 122.1(7) 2 . ?
C28 C24 C23 118.8(6) 2 . ?
C25 C24 C23 119.1(7) . . ?
C26 C25 C25 120.3(8) . 2 ?
C26 C25 C24 121.9(7) . . ?
C25 C25 C24 117.7(9) 2 . ?
C27 C26 C25 120.4(7) . . ?
C27 C26 C22 118.3(7) . . ?
C25 C26 C22 121.3(6) . . ?
C26 C27 C28 120.0(7) . . ?
C24 C28 C27 119.5(6) 2 . ?
O60 C29 O59 124.9(7) . . ?
O60 C29 C30 119.1(7) . . ?
O59 C29 C30 116.0(8) . . ?
C31 C30 C35 119.6(7) . . ?
C31 C30 C29 121.0(7) . . ?
C35 C30 C29 119.3(8) . . ?
C30 C31 C32 120.3(7) . . ?
C33 C32 C31 119.8(8) . . ?
C34 C33 C32 119.1(7) . . ?
C33 C34 C35 122.3(7) . . ?
C33 C34 N3 119.6(6) . . ?
C35 C34 N3 118.0(7) . . ?
C34 C35 C30 118.8(8) . . ?
O61 C36 N3 120.7(7) . . ?
O61 C36 C40 122.4(7) . . ?
N3 C36 C40 116.9(6) . . ?
O62 C37 N3 120.5(7) . . ?
O62 C37 C38 123.6(6) . . ?
N3 C37 C38 115.8(6) . . ?
C42 C38 C39 120.6(7) 2_656 . ?
C42 C38 C37 119.1(7) 2_656 . ?
C39 C38 C37 120.2(6) . . ?
C38 C39 C40 122.1(6) . . ?
C38 C39 C39 119.3(7) . 2_656 ?
C40 C39 C39 118.7(7) . 2_656 ?
C41 C40 C39 120.6(7) . . ?
C41 C40 C36 120.6(6) . . ?
C39 C40 C36 118.7(6) . . ?
C40 C41 C42 120.6(7) . . ?
C38 C42 C41 120.2(7) 2_656 . ?
C53 N4 C51 108.4(6) . . ?
C53 N4 C54 110.5(6) . . ?
C51 N4 C54 109.8(6) . . ?
C53 N4 C52 109.4(6) . . ?
C51 N4 C52 110.0(5) . . ?
C54 N4 C52 108.7(6) . . ?
C58 N5 C56 110.5(6) . . ?
C58 N5 C57 109.6(6) . . ?
C56 N5 C57 109.3(6) . . ?
C58 N5 C55 108.9(6) . . ?
C56 N5 C55 108.8(6) . . ?
C57 N5 C55 109.7(6) . . ?
C61 N6 C60 108.3(7) . . ?
C61 N6 C62 110.2(6) . . ?
C60 N6 C62 110.0(7) . . ?
C61 N6 C59 109.6(7) . . ?
C60 N6 C59 110.3(7) . . ?
C62 N6 C59 108.4(7) . . ?
C65 N7 C66 110.2(8) . . ?
C65 N7 C64 112.3(9) . . ?
C66 N7 C64 107.8(8) . . ?
C65 N7 C63 110.7(8) . . ?
C66 N7 C63 105.3(9) . . ?
C64 N7 C63 110.2(8) . . ?
C71 N8 C72 122.4(7) . . ?
C71 N8 C73 121.0(8) . . ?
C72 N8 C73 116.4(7) . . ?
O71 C71 N8 124.8(8) . . ?
C74 N9 C76 121.3(7) . . ?
C74 N9 C75 120.7(8) . . ?
C76 N9 C75 117.9(7) . . ?
O72 C74 N9 125.3(10) . . ?
C77 N10 C78 120.5(7) . . ?
C77 N10 C79 122.1(8) . . ?
C78 N10 C79 117.4(7) . . ?
O73 C77 N10 124.7(8) . . ?

loop_
_geom_bond_atom_site_label_1
_geom_bond_atom_site_label_2
_geom_bond_distance
_geom_bond_site_symmetry_2
_geom_bond_publ_flag
Si1 O2 1.614(5) . ?
Si1 O1 1.622(4) . ?
Si1 O3 1.624(5) . ?
Si1 O4 1.631(4) . ?
W1 O38 1.711(5) . ?
W1 O24 1.894(4) . ?
W1 O39 1.902(4) . ?
W1 O17 1.923(4) . ?
W1 O35 1.926(5) . ?
W1 O1 2.328(5) . ?
W2 O12 1.700(5) . ?
W2 O25 1.903(5) . ?
W2 O40 1.904(4) . ?
W2 O17 1.920(5) . ?
W2 O10 1.924(4) . ?
W2 O1 2.357(4) . ?
W3 O20 1.701(5) . ?
W3 O28 1.902(5) . ?
W3 O19 1.918(4) . ?
W3 O39 1.916(4) . ?
W3 O11 1.914(4) . ?
W3 O4 2.357(5) . ?
W4 O18 1.707(5) . ?
W4 O30 1.906(5) . ?
W4 O16 1.908(4) . ?
W4 O32 1.927(4) . ?
W4 O28 1.932(5) . ?
W4 O4 2.336(4) . ?
W5 O23 1.709(5) . ?
W5 O32 1.891(4) . ?
W5 O37 1.910(5) . ?
W5 O35 1.919(5) . ?
W5 O10 1.922(4) . ?
W5 O1 2.358(4) . ?
W6 O9 1.710(5) . ?
W6 O19 1.894(4) . ?
W6 O13 1.904(4) . ?
W6 O24 1.920(4) . ?
W6 O33 1.933(4) . ?
W6 O3 2.344(5) . ?
W7 O5 1.717(4) . ?
W7 O21 1.896(5) . ?
W7 O31 1.908(5) . ?
W7 O11 1.918(5) . ?
W7 O16 1.924(5) . ?
W7 O4 2.328(4) . ?
W8 O34 1.704(4) . ?
W8 O8 1.899(5) . ?
W8 O25 1.913(5) . ?
W8 O14 1.915(4) . ?
W8 O26 1.938(5) . ?
W8 O2 2.340(4) . ?
W9 O15 1.702(5) . ?
W9 O33 1.908(5) . ?
W9 O8 1.915(5) . ?
W9 O40 1.921(4) . ?
W9 O6 1.926(4) . ?
W9 O3 2.349(4) . ?
W10 O22 1.700(5) . ?
W10 O31 1.902(4) . ?
W10 O29 1.914(5) . ?
W10 O7 1.918(5) . ?
W10 O14 1.923(4) . ?
W10 O2 2.351(4) . ?
W11 O27 1.716(5) . ?
W11 O26 1.906(4) . ?
W11 O37 1.911(5) . ?
W11 O30 1.916(4) . ?
W11 O7 1.926(4) . ?
W11 O2 2.360(5) . ?
W12 O36 1.706(4) . ?
W12 O29 1.900(5) . ?
W12 O6 1.911(4) . ?
W12 O21 1.927(4) . ?
W12 O13 1.934(5) . ?
W12 O3 2.340(4) . ?
Dy1 O41 2.309(5) . ?
Dy1 O43 2.329(5) . ?
Dy1 O59 2.328(5) . ?
Dy1 O55 2.358(5) . ?
Dy1 O42 2.361(6) . ?
Dy1 O51 2.381(5) . ?
Dy1 O56 2.426(5) . ?
Dy1 O52 2.438(5) . ?
Dy1 C15 2.741(8) . ?
Dy1 C1 2.762(7) . ?
O51 C1 1.268(9) . ?
O52 C1 1.266(10) . ?
O53 C8 1.220(8) . ?
O54 C9 1.215(8) . ?
O55 C15 1.265(9) . ?
O56 C15 1.268(10) . ?
O57 C22 1.201(9) . ?
O58 C23 1.221(8) . ?
O59 C29 1.280(9) . ?
O60 C29 1.217(10) . ?
O61 C36 1.220(8) . ?
O62 C37 1.203(8) . ?
N1 C9 1.411(9) . ?
N1 C8 1.409(9) . ?
N1 C6 1.451(9) . ?
N2 C22 1.411(9) . ?
N2 C23 1.419(10) . ?
N2 C20 1.447(9) . ?
N3 C36 1.384(9) . ?
N3 C37 1.416(8) . ?
N3 C34 1.448(9) . ?
C1 C2 1.498(10) . ?
C2 C7 1.382(10) . ?
C2 C3 1.392(11) . ?
C3 C4 1.387(10) . ?
C4 C5 1.376(11) . ?
C5 C6 1.375(11) . ?
C6 C7 1.378(9) . ?
C8 C12 1.470(10) . ?
C9 C10 1.462(10) . ?
C10 C14 1.384(10) 2_564 ?
C10 C11 1.410(10) . ?
C11 C11 1.395(15) 2_564 ?
C11 C12 1.415(9) . ?
C12 C13 1.370(10) . ?
C13 C14 1.407(11) . ?
C15 C16 1.474(10) . ?
C16 C17 1.394(10) . ?
C16 C21 1.392(11) . ?
C17 C18 1.382(10) . ?
C18 C19 1.383(11) . ?
C19 C20 1.381(10) . ?
C20 C21 1.378(10) . ?
C22 C26 1.479(11) . ?
C23 C24 1.481(10) . ?
C24 C28 1.364(10) 2 ?
C24 C25 1.413(9) . ?
C25 C26 1.393(10) . ?
C25 C25 1.405(14) 2 ?
C26 C27 1.386(9) . ?
C27 C28 1.401(10) . ?
C29 C30 1.509(10) . ?
C30 C31 1.397(11) . ?
C30 C35 1.394(10) . ?
C31 C32 1.403(10) . ?
C32 C33 1.388(10) . ?
C33 C34 1.374(11) . ?
C34 C35 1.392(10) . ?
C36 C40 1.488(10) . ?
C37 C38 1.472(10) . ?
C38 C42 1.372(9) 2_656 ?
C38 C39 1.403(9) . ?
C39 C40 1.416(9) . ?
C39 C39 1.418(13) 2_656 ?
C40 C41 1.362(10) . ?
C41 C42 1.401(10) . ?
N4 C53 1.490(9) . ?
N4 C51 1.490(8) . ?
N4 C54 1.492(10) . ?
N4 C52 1.498(8) . ?
N5 C58 1.486(10) . ?
N5 C56 1.493(9) . ?
N5 C57 1.499(10) . ?
N5 C55 1.502(9) . ?
N6 C61 1.489(10) . ?
N6 C60 1.483(10) . ?
N6 C62 1.499(9) . ?
N6 C59 1.503(11) . ?
N7 C65 1.469(11) . ?
N7 C66 1.472(12) . ?
N7 C64 1.483(10) . ?
N7 C63 1.495(12) . ?
N8 C71 1.307(11) . ?
N8 C72 1.429(11) . ?
N8 C73 1.453(10) . ?
O71 C71 1.236(10) . ?
N9 C74 1.332(11) . ?
N9 C76 1.466(11) . ?
N9 C75 1.465(9) . ?
O72 C74 1.233(9) . ?
N10 C77 1.332(10) . ?
N10 C78 1.470(11) . ?
N10 C79 1.470(10) . ?
O73 C77 1.249(10) . ?
O84 O84B 1.42(3) . ?
